data_4507318
loop_
_publ_author_name
'Perlovich, German L.'
'Proshin, Alexey N.'
'Ol&#x2019;khovich, Marina V.'
'Sharapova, Angelica V.'
'Lermontov, Anatoly S.'

_publ_section_title
;
 Novel Spiro-Derivatives of 1,3-Thiazine Molecular Crystals: Structural
 and Thermodynamic Aspects
;
_journal_issue 2
_journal_name_full 'Crystal Growth &amp; Design'
_journal_page_first 804
_journal_paper_doi 10.1021/cg301511x
_journal_volume 13
_journal_year 2013
_chemical_formula_sum 'C16 H22 N2 S'
_chemical_formula_weight 274.42
_chemical_name_systematic
; 
 ? 
;
_space_group_IT_number 14
_symmetry_cell_setting monoclinic
_symmetry_space_group_name_Hall '-P 2ybc'
_symmetry_space_group_name_H-M 'P 1 21/c 1'
_atom_sites_solution_hydrogens geom
_atom_sites_solution_primary direct
_atom_sites_solution_secondary difmap
_audit_creation_method SHELXL-97
_cell_angle_alpha 90.00
_cell_angle_beta 103.716(8)
_cell_angle_gamma 90.00
_cell_formula_units_Z 4
_cell_length_a 12.855(6)
_cell_length_b 14.961(7)
_cell_length_c 7.931(4)
_cell_measurement_reflns_used 1502
_cell_measurement_temperature 173(2)
_cell_measurement_theta_max 23.70
_cell_measurement_theta_min 2.97
_cell_volume 1481.8(12)
_computing_cell_refinement 'Bruker SMART'
_computing_data_collection 'Bruker SMART'
_computing_data_reduction 'Bruker SAINT'
_computing_molecular_graphics 'Bruker SHELXTL'
_computing_publication_material 'Bruker SHELXTL'
_computing_structure_refinement 'SHELXL-97 (Sheldrick, 1997)'
_computing_structure_solution 'SHELXS-97 (Sheldrick, 1990)'
_diffrn_ambient_temperature 173(2)
_diffrn_measured_fraction_theta_full 0.994
_diffrn_measured_fraction_theta_max 0.994
_diffrn_measurement_device_type 'Bruker SMART APEX II'
_diffrn_measurement_method \w
_diffrn_radiation_monochromator graphite
_diffrn_radiation_source 'fine-focus sealed tube'
_diffrn_radiation_type MoK\a
_diffrn_radiation_wavelength 0.71073
_diffrn_reflns_av_R_equivalents 0.0821
_diffrn_reflns_av_sigmaI/netI 0.0934
_diffrn_reflns_limit_h_max 15
_diffrn_reflns_limit_h_min -15
_diffrn_reflns_limit_k_max 17
_diffrn_reflns_limit_k_min -18
_diffrn_reflns_limit_l_max 9
_diffrn_reflns_limit_l_min -9
_diffrn_reflns_number 11030
_diffrn_reflns_theta_full 25.99
_diffrn_reflns_theta_max 25.99
_diffrn_reflns_theta_min 2.72
_diffrn_standards_decay_% 0
_diffrn_standards_interval_time 0
_diffrn_standards_number 0
_exptl_absorpt_coefficient_mu 0.208
_exptl_absorpt_correction_T_max 0.9959
_exptl_absorpt_correction_T_min 0.9795
_exptl_absorpt_correction_type multi-scan
_exptl_absorpt_process_details 'SADABS (Bruker, 2004)'
_exptl_crystal_colour colourless
_exptl_crystal_density_diffrn 1.230
_exptl_crystal_density_meas ?
_exptl_crystal_density_method 'not measured'
_exptl_crystal_description sheet
_exptl_crystal_F_000 592
_exptl_crystal_size_max 0.10
_exptl_crystal_size_mid 0.06
_exptl_crystal_size_min 0.02
_refine_diff_density_max 0.334
_refine_diff_density_min -0.330
_refine_diff_density_rms 0.069
_refine_ls_extinction_method none
_refine_ls_goodness_of_fit_ref 1.016
_refine_ls_hydrogen_treatment mixed
_refine_ls_matrix_type full
_refine_ls_number_parameters 177
_refine_ls_number_reflns 2886
_refine_ls_number_restraints 0
_refine_ls_restrained_S_all 1.016
_refine_ls_R_factor_all 0.0717
_refine_ls_R_factor_gt 0.0509
_refine_ls_shift/su_max 0.036
_refine_ls_shift/su_mean 0.001
_refine_ls_structure_factor_coef Fsqd
_refine_ls_weighting_details 'calc w=1/[\s^2^(Fo^2^)+(0.0685P)^2^+0.0000P] where P=(Fo^2^+2Fc^2^)/3'
_refine_ls_weighting_scheme calc
_refine_ls_wR_factor_gt 0.1397
_refine_ls_wR_factor_ref 0.1517
_reflns_number_gt 2161
_reflns_number_total 2886
_reflns_threshold_expression I>2\s(I)
_cod_data_source_file cg301511x_si_006.cif
_cod_data_source_block CCDC_894493
_cod_depositor_comments
;
The following automatic conversions were performed:

'_symmetry_cell_setting' value 'Monoclinic' changed to 'monoclinic'
according to /home/saulius/struct/CIF-dictionaries/cif_core.dic
dictionary named 'cif_core.dic' version 2.4.2 from 2011-04-26.

Automatic conversion script
Id: cif_fix_values 1891 2012-01-12 08:04:46Z andrius 

The following automatic conversions were performed:

'_exptl_crystal_density_meas' value 'not measured' was changed to '?'
- the value is perceived as not measured.

Automatic conversion script
Id: cif_fix_values 3008 2015-01-20 13:52:24Z robertas 
;
_cod_original_sg_symbol_H-M P2(1)/c
_cod_database_code 4507318

loop_
_symmetry_equiv_pos_as_xyz
'x, y, z'
'-x, y+1/2, -z+1/2'
'-x, -y, -z'
'x, -y-1/2, z-1/2'

loop_
_atom_site_label
_atom_site_type_symbol
_atom_site_fract_x
_atom_site_fract_y
_atom_site_fract_z
_atom_site_U_iso_or_equiv
_atom_site_adp_type
_atom_site_occupancy
_atom_site_symmetry_multiplicity
_atom_site_calc_flag
_atom_site_refinement_flags
S1 S 0.86908(5) 0.15810(4) 0.10666(7) 0.0298(2) Uani 1 1 d .
N2 N 0.97226(15) 0.14511(12) -0.1621(2) 0.0251(4) Uani 1 1 d .
C1 C 1.12125(18) 0.28218(15) 0.0110(3) 0.0237(5) Uani 1 1 d .
N1 N 1.02547(15) 0.25331(13) 0.0507(3) 0.0256(5) Uani 1 1 d .
C8 C 0.96192(18) 0.18311(15) -0.0221(3) 0.0241(5) Uani 1 1 d .
C3 C 1.28484(18) 0.25803(16) -0.0784(3) 0.0282(5) Uani 1 1 d .
H3A H 1.3300 0.2187 -0.1225 0.034 Uiso 1 1 calc R
C11 C 0.77722(18) 0.08317(15) -0.0424(3) 0.0248(5) Uani 1 1 d .
C10 C 0.84644(19) 0.02059(15) -0.1207(3) 0.0281(5) Uani 1 1 d .
H10A H 0.8001 -0.0257 -0.1897 0.034 Uiso 1 1 calc R
H10B H 0.8980 -0.0100 -0.0256 0.034 Uiso 1 1 calc R
C5 C 1.24746(19) 0.40210(15) 0.0190(3) 0.0283(5) Uani 1 1 d .
H5A H 1.2670 0.4627 0.0451 0.034 Uiso 1 1 calc R
C4 C 1.31644(19) 0.34683(15) -0.0439(3) 0.0275(5) Uani 1 1 d .
C2 C 1.19042(18) 0.22608(15) -0.0502(3) 0.0268(5) Uani 1 1 d .
H2A H 1.1721 0.1650 -0.0726 0.032 Uiso 1 1 calc R
C6 C 1.15103(19) 0.37101(15) 0.0447(3) 0.0268(5) Uani 1 1 d .
H6A H 1.1048 0.4106 0.0857 0.032 Uiso 1 1 calc R
C12 C 0.71742(19) 0.02904(16) 0.0704(3) 0.0311(6) Uani 1 1 d .
H12A H 0.6769 -0.0196 -0.0007 0.037 Uiso 1 1 calc R
H12B H 0.7706 0.0012 0.1671 0.037 Uiso 1 1 calc R
C16 C 0.6978(2) 0.13628(16) -0.1800(3) 0.0311(6) Uani 1 1 d .
H16A H 0.6579 0.0943 -0.2684 0.037 Uiso 1 1 calc R
H16B H 0.7383 0.1774 -0.2386 0.037 Uiso 1 1 calc R
C14 C 0.5601(2) 0.13304(18) 0.0010(3) 0.0378(6) Uani 1 1 d .
H14A H 0.5128 0.1713 0.0525 0.045 Uiso 1 1 calc R
H14B H 0.5148 0.0884 -0.0748 0.045 Uiso 1 1 calc R
C15 C 0.6177(2) 0.19062(17) -0.1073(3) 0.0361(6) Uani 1 1 d .
H15A H 0.6559 0.2397 -0.0344 0.043 Uiso 1 1 calc R
H15B H 0.5642 0.2177 -0.2045 0.043 Uiso 1 1 calc R
C9 C 0.9083(2) 0.06775(16) -0.2364(3) 0.0301(6) Uani 1 1 d .
H9A H 0.9566 0.0236 -0.2714 0.036 Uiso 1 1 calc R
H9B H 0.8564 0.0873 -0.3432 0.036 Uiso 1 1 calc R
C13 C 0.6402(2) 0.08509(17) 0.1453(3) 0.0345(6) Uani 1 1 d .
H13A H 0.6809 0.1296 0.2273 0.041 Uiso 1 1 calc R
H13B H 0.6012 0.0460 0.2102 0.041 Uiso 1 1 calc R
C7 C 1.4208(2) 0.38205(18) -0.0787(4) 0.0377(6) Uani 1 1 d .
H7A H 1.4360 0.4414 -0.0266 0.057 Uiso 1 1 calc R
H7B H 1.4139 0.3861 -0.2042 0.057 Uiso 1 1 calc R
H7C H 1.4794 0.3412 -0.0276 0.057 Uiso 1 1 calc R
H1A H 1.007(2) 0.2794(17) 0.132(3) 0.034(7) Uiso 1 1 d .

loop_
_atom_site_aniso_label
_atom_site_aniso_U_11
_atom_site_aniso_U_22
_atom_site_aniso_U_33
_atom_site_aniso_U_23
_atom_site_aniso_U_13
_atom_site_aniso_U_12
S1 0.0297(4) 0.0359(4) 0.0276(3) -0.0073(2) 0.0139(3) -0.0089(3)
N2 0.0289(11) 0.0248(10) 0.0230(10) -0.0019(7) 0.0090(8) -0.0044(8)
C1 0.0256(12) 0.0260(12) 0.0205(11) -0.0007(9) 0.0078(9) -0.0012(10)
N1 0.0270(11) 0.0270(11) 0.0263(10) -0.0076(8) 0.0133(9) -0.0050(8)
C8 0.0225(12) 0.0240(12) 0.0269(12) 0.0022(9) 0.0081(9) 0.0003(9)
C3 0.0250(13) 0.0298(13) 0.0306(12) -0.0029(10) 0.0082(10) 0.0024(10)
C11 0.0264(12) 0.0225(11) 0.0264(11) 0.0001(9) 0.0080(10) -0.0046(9)
C10 0.0310(13) 0.0226(12) 0.0325(12) -0.0013(9) 0.0112(10) -0.0024(10)
C5 0.0343(14) 0.0229(12) 0.0285(12) 0.0010(9) 0.0094(11) -0.0040(10)
C4 0.0266(13) 0.0309(13) 0.0258(12) 0.0026(9) 0.0079(10) -0.0023(10)
C2 0.0280(13) 0.0224(12) 0.0307(12) -0.0016(9) 0.0086(10) -0.0007(10)
C6 0.0308(13) 0.0240(12) 0.0277(11) -0.0020(9) 0.0112(10) 0.0001(10)
C12 0.0307(14) 0.0278(13) 0.0376(13) 0.0059(10) 0.0134(11) -0.0020(10)
C16 0.0331(14) 0.0312(13) 0.0296(12) 0.0014(10) 0.0085(11) 0.0001(11)
C14 0.0280(14) 0.0410(15) 0.0466(15) -0.0020(12) 0.0131(12) 0.0030(12)
C15 0.0370(15) 0.0341(14) 0.0356(14) 0.0056(11) 0.0055(12) 0.0080(11)
C9 0.0340(14) 0.0299(13) 0.0295(12) -0.0061(10) 0.0137(11) -0.0065(10)
C13 0.0327(14) 0.0344(14) 0.0408(14) 0.0040(11) 0.0172(12) -0.0023(11)
C7 0.0309(14) 0.0338(14) 0.0515(15) 0.0018(12) 0.0160(13) -0.0036(11)

loop_
_atom_type_symbol
_atom_type_description
_atom_type_scat_dispersion_real
_atom_type_scat_dispersion_imag
_atom_type_scat_source
C C 0.0033 0.0016 'International Tables Vol C Tables 4.2.6.8 and 6.1.1.4'
H H 0.0000 0.0000 'International Tables Vol C Tables 4.2.6.8 and 6.1.1.4'
N N 0.0061 0.0033 'International Tables Vol C Tables 4.2.6.8 and 6.1.1.4'
S S 0.1246 0.1234 'International Tables Vol C Tables 4.2.6.8 and 6.1.1.4'

loop_
_geom_angle_atom_site_label_1
_geom_angle_atom_site_label_2
_geom_angle_atom_site_label_3
_geom_angle
C8 S1 C11 100.05(10)
C8 N2 C9 122.46(19)
C6 C1 C2 118.3(2)
C6 C1 N1 117.71(19)
C2 C1 N1 123.9(2)
C8 N1 C1 127.25(19)
N2 C8 N1 122.1(2)
N2 C8 S1 128.56(18)
N1 C8 S1 109.37(15)
C2 C3 C4 121.8(2)
C10 C11 C16 112.60(18)
C10 C11 C12 109.53(19)
C16 C11 C12 110.32(19)
C10 C11 S1 106.78(15)
C16 C11 S1 111.10(16)
C12 C11 S1 106.26(15)
C11 C10 C9 113.60(19)
C6 C5 C4 121.6(2)
C5 C4 C3 117.1(2)
C5 C4 C7 121.5(2)
C3 C4 C7 121.3(2)
C3 C2 C1 120.7(2)
C5 C6 C1 120.5(2)
C13 C12 C11 113.5(2)
C11 C16 C15 113.76(19)
C13 C14 C15 110.9(2)
C14 C15 C16 111.9(2)
N2 C9 C10 116.65(18)
C12 C13 C14 110.7(2)

loop_
_geom_bond_atom_site_label_1
_geom_bond_atom_site_label_2
_geom_bond_distance
S1 C8 1.785(2)
S1 C11 1.840(2)
N2 C8 1.282(3)
N2 C9 1.461(3)
C1 C6 1.391(3)
C1 C2 1.391(3)
C1 N1 1.409(3)
N1 C8 1.371(3)
C3 C2 1.371(3)
C3 C4 1.397(3)
C11 C10 1.522(3)
C11 C16 1.528(3)
C11 C12 1.540(3)
C10 C9 1.523(3)
C5 C6 1.383(3)
C5 C4 1.389(3)
C4 C7 1.526(3)
C12 C13 1.524(3)
C16 C15 1.528(3)
C14 C13 1.525(3)
C14 C15 1.526(4)

loop_
_geom_hbond_atom_site_label_D
_geom_hbond_atom_site_label_H
_geom_hbond_atom_site_label_A
_geom_hbond_distance_DH
_geom_hbond_distance_HA
_geom_hbond_distance_DA
_geom_hbond_angle_DHA
_geom_hbond_site_symmetry_A
N1 H1A N2 0.84(3) 2.11(3) 2.950(3) 174(2) 4_566

loop_
_cod_related_entry_id
_cod_related_entry_database
_cod_related_entry_code
1 ChemSpider 30652509
